data_4339471
loop_
_publ_author_name
'Habata, Yoichi'
'Okazaki, Chizuko'
'Ogura, Kinuko'
'Akabori, Sadatoshi'
'Zhang, Xian X.'
'Bradshaw, Jerald S.'

_publ_section_title
;
 Polymer-like structures of LiSCN, NaSCN, KSCN, RbSCN, and CsSCN complexes
 with an armed monoaza-15-crown-5 ether bearing a
 3',5'-difluoro-4'-hydroxybenzyl group.
;
_journal_issue 20
_journal_name_full 'Inorganic chemistry'
_journal_page_first 8264
_journal_page_last 8270
_journal_paper_doi 10.1021/ic7011606
_journal_volume 46
_journal_year 2007
_chemical_formula_moiety 'C18 H27 F2 Li N2 O6 S '
_chemical_formula_sum 'C18 H27 F2 Li N2 O6 S'
_chemical_formula_weight 444.42
_space_group_IT_number 14
_symmetry_cell_setting monoclinic
_symmetry_Int_Tables_number 14
_symmetry_space_group_name_Hall '-P 2yn'
_symmetry_space_group_name_H-M 'P 1 21/n 1'
_cell_angle_alpha 90.0000
_cell_angle_beta 99.42(3)
_cell_angle_gamma 90.0000
_cell_formula_units_Z 4
_cell_length_a 8.587(5)
_cell_length_b 15.613(7)
_cell_length_c 16.838(4)
_cell_measurement_reflns_used 25
_cell_measurement_temperature 296.1
_cell_measurement_theta_max 14.6
_cell_measurement_theta_min 11.7
_cell_volume 2227.0(17)
_computing_cell_refinement 'MSC/AFC Diffractometer Control'
_computing_data_collection 'MSC/AFC Diffractometer Control'
_computing_data_reduction CrystalStructure
_computing_publication_material 'CrystalStructure 3.8'
_computing_structure_refinement CRYSTALS
_computing_structure_solution SIR92
_diffrn_measured_fraction_theta_full 0.998
_diffrn_measured_fraction_theta_max 0.998
_diffrn_measurement_device_type 'Rigaku AFC5S'
_diffrn_measurement_method \w-2\q
_diffrn_radiation_type 'Mo K\a'
_diffrn_radiation_wavelength 0.71069
_diffrn_reflns_av_R_equivalents 0.029
_diffrn_reflns_limit_h_max 11
_diffrn_reflns_limit_h_min 0
_diffrn_reflns_limit_k_max 20
_diffrn_reflns_limit_k_min 0
_diffrn_reflns_limit_l_max 21
_diffrn_reflns_limit_l_min -21
_diffrn_reflns_number 5439
_diffrn_reflns_theta_full 27.50
_diffrn_reflns_theta_max 27.50
_diffrn_standards_decay_% -0.46
_diffrn_standards_interval_count 150
_diffrn_standards_number 3
_exptl_absorpt_coefficient_mu 0.197
_exptl_absorpt_correction_T_max 0.952
_exptl_absorpt_correction_T_min 0.922
_exptl_absorpt_correction_type psi-scan
_exptl_absorpt_process_details '(North, Phillips & Mathews, 1968)'
_exptl_crystal_colour colorless
_exptl_crystal_density_diffrn 1.325
_exptl_crystal_density_method 'not measured'
_exptl_crystal_description prismatic
_exptl_crystal_F_000 936.00
_exptl_crystal_size_max 0.50
_exptl_crystal_size_mid 0.50
_exptl_crystal_size_min 0.25
_refine_diff_density_max 0.53
_refine_diff_density_min -0.53
_refine_ls_extinction_method none
_refine_ls_goodness_of_fit_ref 1.221
_refine_ls_hydrogen_treatment noref
_refine_ls_number_parameters 271
_refine_ls_number_reflns 1970
_refine_ls_R_factor_gt 0.0609
_refine_ls_shift/su_max 0.0003
_refine_ls_structure_factor_coef F
_refine_ls_weighting_details 'w = 1.0'
_refine_ls_weighting_scheme unit
_refine_ls_wR_factor_ref 0.1745
_reflns_number_gt 2001
_reflns_number_total 5098
_reflns_threshold_expression F^2^>2.0\s(F^2^)
_cod_data_source_file ic7011606-file002.cif
_cod_data_source_block haba062/aza15FLiSCN
_cod_original_formula_sum 'C18 H27 F2 Li N2 O6 S '
_cod_database_code 4339471

loop_
_symmetry_equiv_pos_site_id
_symmetry_equiv_pos_as_xyz
1 +X,+Y,+Z
2 1/2-X,1/2+Y,1/2-Z
3 -X,-Y,-Z
4 1/2+X,1/2-Y,1/2+Z

loop_
_atom_site_label
_atom_site_type_symbol
_atom_site_fract_x
_atom_site_fract_y
_atom_site_fract_z
_atom_site_U_iso_or_equiv
_atom_site_adp_type
_atom_site_occupancy
_atom_site_symmetry_multiplicity
_atom_site_calc_flag
_atom_site_refinement_flags
S(1) S 1.37988(13) 0.45848(8) 0.74478(6) 0.0927(4) Uani 1.00 1 d .
F(1) F 0.8477(3) 0.45785(12) 1.01738(11) 0.0960(8) Uani 1.00 1 d .
F(2) F 0.9353(2) 0.16345(12) 1.01577(11) 0.0839(7) Uani 1.00 1 d .
O(1) O 0.8137(2) 0.43553(14) 0.56759(12) 0.0649(7) Uani 1.00 1 d .
O(2) O 0.8544(3) 0.3352(2) 0.44710(16) 0.0967(11) Uani 1.00 1 d .
O(3) O 0.9885(3) 0.1903(2) 0.5040(2) 0.1109(13) Uani 1.00 1 d .
O(4) O 0.7999(3) 0.20202(16) 0.61559(17) 0.0831(9) Uani 1.00 1 d .
O(5) O 0.8627(2) 0.30290(14) 1.09648(11) 0.0591(7) Uani 1.00 1 d .
O(6) O 1.1397(2) 0.33278(15) 0.60984(14) 0.0726(8) Uani 1.00 1 d .
N(1) N 0.8517(3) 0.34757(17) 0.71088(14) 0.0523(8) Uani 1.00 1 d .
N(2) N 1.1761(4) 0.5695(2) 0.80678(19) 0.0972(14) Uani 1.00 1 d .
C(1) C 0.8110(4) 0.4385(2) 0.7080(2) 0.0674(12) Uani 1.00 1 d .
C(2) C 0.7250(4) 0.4642(2) 0.6250(2) 0.0741(12) Uani 1.00 1 d .
C(3) C 0.7506(4) 0.4606(2) 0.4874(2) 0.0728(12) Uani 1.00 1 d .
C(4) C 0.8514(5) 0.4218(3) 0.4337(2) 0.0943(17) Uani 1.00 1 d .
C(5) C 0.9592(9) 0.2896(6) 0.4033(3) 0.170(3) Uani 1.00 1 d .
C(6) C 0.9553(8) 0.2014(6) 0.4218(5) 0.183(3) Uani 1.00 1 d .
C(7) C 0.9157(13) 0.1198(4) 0.5286(7) 0.276(6) Uani 1.00 1 d .
C(8) C 0.8409(9) 0.1221(3) 0.5892(4) 0.149(2) Uani 1.00 1 d .
C(9) C 0.7477(5) 0.2017(2) 0.6910(2) 0.0844(15) Uani 1.00 1 d .
C(10) C 0.7159(4) 0.2921(2) 0.71250(19) 0.0695(12) Uani 1.00 1 d .
C(11) C 0.9867(3) 0.3271(2) 0.77461(17) 0.0537(10) Uani 1.00 1 d .
C(12) C 0.9516(3) 0.3221(2) 0.85954(17) 0.0494(9) Uani 1.00 1 d .
C(13) C 0.9159(4) 0.3941(2) 0.90087(19) 0.0625(11) Uani 1.00 1 d .
C(14) C 0.8867(4) 0.3868(2) 0.97825(18) 0.0581(11) Uani 1.00 1 d .
C(15) C 0.8916(3) 0.3108(2) 1.01958(17) 0.0483(9) Uani 1.00 1 d .
C(16) C 0.9278(3) 0.2407(2) 0.97743(19) 0.0533(10) Uani 1.00 1 d .
C(17) C 0.9573(3) 0.2446(2) 0.89970(18) 0.0566(10) Uani 1.00 1 d .
C(18) C 1.2613(4) 0.5239(2) 0.7814(2) 0.0683(12) Uani 1.00 1 d .
Li(1) Li 0.9168(6) 0.3127(3) 0.5816(2) 0.0522(16) Uani 1.00 1 d .
H(1) H 0.7480 0.4529 0.7490 0.078 Uiso 1.00 1 c R
H(2) H 0.9065 0.4732 0.7202 0.078 Uiso 1.00 1 c R
H(3) H 0.7083 0.5261 0.6219 0.087 Uiso 1.00 1 c R
H(4) H 0.6204 0.4390 0.6167 0.087 Uiso 1.00 1 c R
H(5) H 0.6435 0.4405 0.4715 0.086 Uiso 1.00 1 c R
H(6) H 0.7470 0.5224 0.4811 0.086 Uiso 1.00 1 c R
H(7) H 0.9566 0.4466 0.4456 0.109 Uiso 1.00 1 c R
H(8) H 0.8125 0.4349 0.3778 0.109 Uiso 1.00 1 c R
H(9) H 0.9333 0.3016 0.3465 0.192 Uiso 1.00 1 c R
H(10) H 1.0680 0.3110 0.4195 0.192 Uiso 1.00 1 c R
H(11) H 1.0202 0.1681 0.3938 0.199 Uiso 1.00 1 c R
H(12) H 0.8449 0.1811 0.4030 0.199 Uiso 1.00 1 c R
H(13) H 0.8326 0.1081 0.4779 0.317 Uiso 1.00 1 c R
H(14) H 0.9910 0.0725 0.5236 0.317 Uiso 1.00 1 c R
H(15) H 0.9403 0.0983 0.6285 0.189 Uiso 1.00 1 c R
H(16) H 0.7735 0.0797 0.5806 0.189 Uiso 1.00 1 c R
H(17) H 0.6570 0.1664 0.6912 0.100 Uiso 1.00 1 c R
H(18) H 0.8300 0.1787 0.7337 0.100 Uiso 1.00 1 c R
H(19) H 0.6839 0.2962 0.7653 0.079 Uiso 1.00 1 c R
H(20) H 0.6268 0.3137 0.6745 0.079 Uiso 1.00 1 c R
H(21) H 1.0301 0.2731 0.7615 0.066 Uiso 1.00 1 c R
H(22) H 1.0669 0.3699 0.7735 0.066 Uiso 1.00 1 c R
H(23) H 0.9112 0.4501 0.8750 0.072 Uiso 1.00 1 c R
H(24) H 0.9836 0.1922 0.8729 0.064 Uiso 1.00 1 c R
H(25) H 0.9410 0.2668 1.1256 0.107 Uiso 1.00 1 c R
H(26) H 1.2313 0.2867 0.6140 0.107 Uiso 1.00 1 c R
H(27) H 1.2037 0.3539 0.6594 0.107 Uiso 1.00 1 c R

loop_
_atom_site_aniso_label
_atom_site_aniso_U_11
_atom_site_aniso_U_22
_atom_site_aniso_U_33
_atom_site_aniso_U_12
_atom_site_aniso_U_13
_atom_site_aniso_U_23
S(1) 0.0787(7) 0.1166(9) 0.0820(7) 0.0136(6) 0.0108(5) -0.0132(6)
F(1) 0.179(2) 0.0564(13) 0.0563(12) 0.0073(14) 0.0293(13) -0.0042(10)
F(2) 0.1334(19) 0.0598(13) 0.0657(13) 0.0204(12) 0.0376(12) 0.0177(10)
O(1) 0.0728(15) 0.0753(17) 0.0474(13) 0.0117(13) 0.0124(11) 0.0120(11)
O(2) 0.101(2) 0.119(2) 0.0718(19) 0.008(2) 0.0190(16) -0.0129(19)
O(3) 0.104(2) 0.114(2) 0.115(2) 0.000(2) 0.019(2) -0.036(2)
O(4) 0.100(2) 0.0625(18) 0.0858(19) -0.0067(15) 0.0122(15) -0.0035(14)
O(5) 0.0701(15) 0.0684(15) 0.0397(12) 0.0039(12) 0.0113(10) 0.0118(11)
O(6) 0.0652(15) 0.0850(18) 0.0705(16) 0.0090(13) 0.0193(12) -0.0120(13)
N(1) 0.0511(16) 0.0653(19) 0.0403(14) -0.0050(14) 0.0063(12) 0.0050(13)
N(2) 0.127(3) 0.104(2) 0.066(2) 0.008(2) 0.032(2) -0.019(2)
C(1) 0.076(2) 0.075(2) 0.051(2) 0.010(2) 0.0113(18) -0.0094(18)
C(2) 0.081(2) 0.082(2) 0.058(2) 0.021(2) 0.0048(19) -0.002(2)
C(3) 0.084(2) 0.072(2) 0.057(2) 0.000(2) -0.0041(19) 0.027(2)
C(4) 0.116(3) 0.112(4) 0.057(2) -0.004(3) 0.022(2) 0.019(2)
C(5) 0.206(7) 0.249(8) 0.070(3) 0.087(7) 0.068(4) -0.017(4)
C(6) 0.164(6) 0.222(8) 0.144(6) 0.074(6) -0.027(5) -0.116(6)
C(7) 0.367(14) 0.084(5) 0.453(17) -0.056(6) 0.293(14) -0.099(7)
C(8) 0.220(7) 0.055(3) 0.176(6) -0.004(4) 0.043(5) -0.018(3)
C(9) 0.085(2) 0.088(3) 0.074(2) -0.034(2) -0.007(2) 0.021(2)
C(10) 0.063(2) 0.103(3) 0.0422(19) -0.020(2) 0.0069(16) 0.003(2)
C(11) 0.0496(19) 0.069(2) 0.0429(18) -0.0047(17) 0.0083(15) 0.0034(16)
C(12) 0.0485(19) 0.058(2) 0.0403(17) -0.0035(16) 0.0023(14) 0.0065(16)
C(13) 0.095(2) 0.046(2) 0.046(2) -0.0069(19) 0.0082(18) 0.0046(16)
C(14) 0.088(2) 0.045(2) 0.0427(19) -0.0044(18) 0.0136(17) -0.0075(17)
C(15) 0.0488(19) 0.057(2) 0.0385(17) -0.0026(16) 0.0058(14) 0.0036(16)
C(16) 0.063(2) 0.051(2) 0.0473(19) 0.0050(17) 0.0112(16) 0.0122(17)
C(17) 0.056(2) 0.067(2) 0.047(2) 0.0071(18) 0.0090(15) -0.0046(17)
C(18) 0.082(2) 0.085(2) 0.0361(18) -0.013(2) 0.0053(18) -0.0024(19)
Li(1) 0.060(3) 0.055(3) 0.041(2) 0.002(2) 0.006(2) 0.001(2)

loop_
_atom_type_symbol
_atom_type_description
_atom_type_scat_dispersion_real
_atom_type_scat_dispersion_imag
_atom_type_scat_source
C C 0.003 0.002
;
International Tables for Crystallography
(1992, Vol. C, Tables 4.2.6.8 and 6.1.1.4)
;
H H 0.000 0.000
;
International Tables for Crystallography
(1992, Vol. C, Table 6.1.1.4)
;
O O 0.011 0.006
;
International Tables for Crystallography
(1992, Vol. C, Tables 4.2.6.8 and 6.1.1.4)
;
N N 0.006 0.003
;
International Tables for Crystallography
(1992, Vol. C, Tables 4.2.6.8 and 6.1.1.4)
;
F F 0.017 0.010
;
International Tables for Crystallography
(1992, Vol. C, Tables 4.2.6.8 and 6.1.1.4)
;
S S 0.125 0.123
;
International Tables for Crystallography
(1992, Vol. C, Tables 4.2.6.8 and 6.1.1.4)
;
Li Li 0.000 0.000
;
International Tables for Crystallography
(1992, Vol. C, Tables 4.2.6.8 and 6.1.1.4)
;

loop_
_geom_angle_atom_site_label_1
_geom_angle_atom_site_label_2
_geom_angle_atom_site_label_3
_geom_angle
_geom_angle_publ_flag
C(2) O(1) C(3) 113.6(2) yes
C(2) O(1) Li(1) 118.7(2) yes
C(3) O(1) Li(1) 116.3(2) yes
C(4) O(2) C(5) 113.5(4) yes
C(4) O(2) Li(1) 108.2(2) yes
C(5) O(2) Li(1) 111.7(3) yes
C(6) O(3) C(7) 112.1(6) yes
C(8) O(4) C(9) 114.7(3) yes
C(8) O(4) Li(1) 119.3(3) yes
C(9) O(4) Li(1) 118.6(2) yes
C(1) N(1) C(10) 113.0(2) yes
C(1) N(1) C(11) 112.8(2) yes
C(10) N(1) C(11) 113.1(2) yes
N(1) C(1) C(2) 111.3(2) yes
O(1) C(2) C(1) 108.2(2) yes
O(1) C(3) C(4) 107.3(3) yes
O(2) C(4) C(3) 107.5(3) yes
O(2) C(5) C(6) 109.2(6) yes
O(3) C(6) C(5) 109.6(6) yes
O(3) C(7) C(8) 121.9(7) yes
O(4) C(8) C(7) 117.5(5) yes
O(4) C(9) C(10) 108.2(3) yes
N(1) C(10) C(9) 112.2(3) yes
N(1) C(11) C(12) 116.3(2) yes
C(11) C(12) C(13) 122.0(2) yes
C(11) C(12) C(17) 120.8(2) yes
C(13) C(12) C(17) 117.2(2) yes
C(12) C(13) C(14) 120.1(3) yes
F(1) C(14) C(13) 119.4(2) yes
F(1) C(14) C(15) 116.7(2) yes
C(13) C(14) C(15) 123.9(3) yes
O(5) C(15) C(14) 124.4(2) yes
O(5) C(15) C(16) 120.8(2) yes
C(14) C(15) C(16) 114.8(2) yes
F(2) C(16) C(15) 117.3(2) yes
F(2) C(16) C(17) 119.2(2) yes
C(15) C(16) C(17) 123.4(3) yes
C(12) C(17) C(16) 120.5(3) yes
S(1) C(18) N(2) 179.1(3) yes
O(1) Li(1) O(2) 73.82(18) yes
O(1) Li(1) O(4) 124.2(2) yes
O(1) Li(1) O(6) 105.2(2) yes
O(2) Li(1) O(4) 110.5(2) yes
O(2) Li(1) O(6) 106.6(2) yes
O(4) Li(1) O(6) 124.2(2) yes
C(15) O(5) H(25) 108.7 no
Li(1) O(6) H(26) 127.2 no
Li(1) O(6) H(27) 131.6 no
H(26) O(6) H(27) 82.2 no
N(1) C(1) H(1) 111.1 no
N(1) C(1) H(2) 110.2 no
C(2) C(1) H(1) 110.4 no
C(2) C(1) H(2) 108.1 no
H(1) C(1) H(2) 105.6 no
O(1) C(2) H(3) 111.8 no
O(1) C(2) H(4) 111.5 no
C(1) C(2) H(3) 110.7 no
C(1) C(2) H(4) 108.9 no
H(3) C(2) H(4) 105.7 no
O(1) C(3) H(5) 111.7 no
O(1) C(3) H(6) 112.2 no
C(4) C(3) H(5) 108.7 no
C(4) C(3) H(6) 110.6 no
H(5) C(3) H(6) 106.3 no
O(2) C(4) H(7) 111.5 no
O(2) C(4) H(8) 111.4 no
C(3) C(4) H(7) 109.0 no
C(3) C(4) H(8) 111.4 no
H(7) C(4) H(8) 106.1 no
O(2) C(5) H(9) 110.5 no
O(2) C(5) H(10) 109.5 no
C(6) C(5) H(9) 113.4 no
C(6) C(5) H(10) 108.8 no
H(9) C(5) H(10) 105.2 no
O(3) C(6) H(11) 113.1 no
O(3) C(6) H(12) 107.9 no
C(5) C(6) H(11) 112.9 no
C(5) C(6) H(12) 107.1 no
H(11) C(6) H(12) 105.9 no
O(3) C(7) H(13) 100.4 no
O(3) C(7) H(14) 103.7 no
C(8) C(7) H(13) 107.0 no
C(8) C(7) H(14) 120.2 no
H(13) C(7) H(14) 99.7 no
O(4) C(8) H(15) 109.7 no
O(4) C(8) H(16) 122.5 no
C(7) C(8) H(15) 91.7 no
C(7) C(8) H(16) 104.4 no
H(15) C(8) H(16) 106.3 no
O(4) C(9) H(17) 112.6 no
O(4) C(9) H(18) 111.1 no
C(10) C(9) H(17) 111.3 no
C(10) C(9) H(18) 107.7 no
H(17) C(9) H(18) 105.8 no
N(1) C(10) H(19) 109.0 no
N(1) C(10) H(20) 109.1 no
C(9) C(10) H(19) 111.9 no
C(9) C(10) H(20) 108.9 no
H(19) C(10) H(20) 105.5 no
N(1) C(11) H(21) 108.0 no
N(1) C(11) H(22) 108.3 no
C(12) C(11) H(21) 108.4 no
C(12) C(11) H(22) 107.9 no
H(21) C(11) H(22) 107.5 no
C(12) C(13) H(23) 120.0 no
C(14) C(13) H(23) 119.9 no
C(12) C(17) H(24) 119.9 no
C(16) C(17) H(24) 119.6 no

loop_
_geom_bond_atom_site_label_1
_geom_bond_atom_site_label_2
_geom_bond_distance
_geom_bond_publ_flag
S(1) C(18) 1.633(4) yes
F(1) C(14) 1.360(4) yes
F(2) C(16) 1.364(3) yes
O(1) C(2) 1.398(4) yes
O(1) C(3) 1.424(4) yes
O(1) Li(1) 2.109(5) yes
O(2) C(4) 1.369(6) yes
O(2) C(5) 1.441(8) yes
O(2) Li(1) 2.267(5) yes
O(3) C(6) 1.377(9) yes
O(3) C(7) 1.364(10) yes
O(4) C(8) 1.389(6) yes
O(4) C(9) 1.414(5) yes
O(4) Li(1) 2.124(6) yes
O(5) C(15) 1.363(3) yes
O(6) Li(1) 1.921(5) yes
N(1) C(1) 1.461(4) yes
N(1) C(10) 1.456(4) yes
N(1) C(11) 1.480(3) yes
N(2) C(18) 1.152(5) yes
C(1) C(2) 1.524(4) yes
C(3) C(4) 1.481(6) yes
C(5) C(6) 1.415(13) yes
C(7) C(8) 1.292(15) yes
C(9) C(10) 1.494(6) yes
C(11) C(12) 1.511(4) yes
C(12) C(13) 1.382(4) yes
C(12) C(17) 1.384(4) yes
C(13) C(14) 1.371(4) yes
C(14) C(15) 1.373(4) yes
C(15) C(16) 1.369(4) yes
C(16) C(17) 1.374(4) yes
O(5) H(25) 0.950 no
O(6) H(26) 1.060 no
O(6) H(27) 0.978 no
C(1) H(1) 0.971 no
C(1) H(2) 0.976 no
C(2) H(3) 0.976 no
C(2) H(4) 0.970 no
C(3) H(5) 0.968 no
C(3) H(6) 0.971 no
C(4) H(7) 0.974 no
C(4) H(8) 0.968 no
C(5) H(9) 0.965 no
C(5) H(10) 0.987 no
C(6) H(11) 0.942 no
C(6) H(12) 1.001 no
C(7) H(13) 1.036 no
C(7) H(14) 0.994 no
C(8) H(15) 1.058 no
C(8) H(16) 0.876 no
C(9) H(17) 0.955 no
C(9) H(18) 0.989 no
C(10) H(19) 0.974 no
C(10) H(20) 0.974 no
C(11) H(21) 0.962 no
C(11) H(22) 0.962 no
C(13) H(23) 0.975 no
C(17) H(24) 0.978 no

loop_
_geom_contact_atom_site_label_1
_geom_contact_atom_site_label_2
_geom_contact_distance
_geom_contact_site_symmetry_2
S(1) O(6) 3.425(2) .
F(1) F(1) 3.068(3) 3_767
F(1) N(2) 3.031(4) 3_767
F(1) C(7) 3.396(9) 2_656
F(1) C(8) 3.387(6) 2_656
F(1) C(13) 3.232(4) 3_767
F(1) C(14) 3.321(4) 3_767
F(2) O(1) 3.575(3) 4_555
F(2) O(6) 3.205(3) 4_455
F(2) C(2) 3.470(4) 4_555
F(2) C(3) 3.543(4) 2_646
F(2) C(3) 3.425(4) 4_555
O(1) F(2) 3.575(3) 4_454
O(2) C(17) 3.596(4) 4_454
O(3) O(5) 3.336(3) 4_554
O(3) C(15) 3.428(4) 4_554
O(5) O(3) 3.336(3) 4_455
O(5) O(6) 2.889(3) 4_455
O(5) N(2) 2.629(4) 3_767
O(5) C(9) 3.427(4) 4_555
O(6) S(1) 3.425(2) .
O(6) F(2) 3.205(3) 4_554
O(6) O(5) 2.889(3) 4_554
N(2) F(1) 3.031(4) 3_767
N(2) O(5) 2.629(4) 3_767
N(2) C(15) 3.596(4) 3_767
C(2) F(2) 3.470(4) 4_454
C(3) F(2) 3.543(4) 2_656
C(3) F(2) 3.425(4) 4_454
C(7) F(1) 3.396(9) 2_646
C(8) F(1) 3.387(6) 2_646
C(9) O(5) 3.427(4) 4_454
C(13) F(1) 3.232(4) 3_767
C(14) F(1) 3.321(4) 3_767
C(15) O(3) 3.428(4) 4_455
C(15) N(2) 3.596(4) 3_767
C(17) O(2) 3.596(4) 4_555
S(1) H(1) 3.151 1_655
S(1) H(4) 3.236 1_655
S(1) H(8) 2.939 3_766
S(1) H(11) 3.266 4_555
S(1) H(12) 3.492 4_555
S(1) H(15) 3.259 2_756
S(1) H(20) 3.438 1_655
S(1) H(22) 3.130 .
S(1) H(26) 3.571 .
S(1) H(27) 2.512 .
F(1) H(13) 2.819 2_656
F(1) H(14) 3.389 2_656
F(1) H(14) 3.118 4_455
F(1) H(16) 2.620 2_656
F(1) H(23) 2.900 3_767
F(2) H(3) 3.250 2_646
F(2) H(4) 2.661 4_555
F(2) H(5) 3.560 2_646
F(2) H(5) 2.611 4_555
F(2) H(6) 2.707 2_646
F(2) H(10) 3.326 4_455
F(2) H(20) 2.921 4_555
F(2) H(26) 2.713 4_455
F(2) H(27) 3.384 4_455
O(1) H(7) 2.733 3_766
O(2) H(24) 3.253 4_454
O(4) H(25) 3.151 4_454
O(5) H(17) 2.800 4_555
O(5) H(20) 3.034 4_555
O(5) H(26) 1.851 4_455
O(5) H(27) 3.074 4_455
O(6) H(6) 2.982 3_766
O(6) H(25) 2.993 4_554
N(2) H(2) 2.939 .
N(2) H(8) 3.126 3_766
N(2) H(9) 3.286 3_766
N(2) H(15) 3.327 2_756
N(2) H(17) 3.240 2_656
N(2) H(22) 3.275 .
N(2) H(23) 3.290 .
N(2) H(25) 3.036 3_767
C(2) H(7) 3.448 3_766
C(3) H(7) 2.960 3_766
C(4) H(7) 3.159 3_766
C(5) H(19) 3.520 4_554
C(6) H(19) 3.535 4_554
C(7) H(14) 3.265 3_756
C(8) H(23) 3.562 2_646
C(9) H(25) 2.728 4_454
C(10) H(25) 2.725 4_454
C(11) H(12) 3.460 4_555
C(12) H(12) 3.337 4_555
C(13) H(11) 3.517 4_455
C(13) H(16) 3.363 2_656
C(14) H(11) 3.346 4_455
C(14) H(16) 3.391 2_656
C(14) H(16) 3.521 4_555
C(15) H(10) 3.556 4_455
C(15) H(11) 3.542 4_455
C(15) H(17) 3.394 4_555
C(15) H(20) 3.597 4_555
C(15) H(26) 2.731 4_455
C(16) H(5) 3.391 4_555
C(16) H(10) 3.188 4_455
C(16) H(20) 3.577 4_555
C(16) H(26) 3.097 4_455
C(17) H(5) 3.426 4_555
C(17) H(10) 3.522 4_455
C(17) H(12) 3.517 4_555
C(18) H(2) 3.153 .
C(18) H(8) 2.728 3_766
C(18) H(15) 2.991 2_756
C(18) H(22) 2.918 .
C(18) H(27) 3.344 .
H(1) S(1) 3.151 1_455
H(1) H(16) 3.515 2_656
H(1) H(17) 3.538 2_656
H(2) N(2) 2.939 .
H(2) C(18) 3.153 .
H(2) H(7) 3.437 3_766
H(2) H(8) 3.449 3_766
H(2) H(17) 3.447 2_656
H(3) F(2) 3.250 2_656
H(3) H(5) 3.212 3_666
H(3) H(7) 3.290 3_766
H(3) H(10) 3.330 3_766
H(3) H(18) 3.458 2_656
H(3) H(24) 3.082 2_656
H(4) S(1) 3.236 1_455
H(4) F(2) 2.661 4_454
H(4) H(5) 3.128 3_666
H(4) H(6) 3.365 3_666
H(4) H(25) 3.576 4_454
H(5) F(2) 3.560 2_656
H(5) F(2) 2.611 4_454
H(5) C(16) 3.391 4_454
H(5) C(17) 3.426 4_454
H(5) H(3) 3.212 3_666
H(5) H(4) 3.128 3_666
H(5) H(5) 3.351 3_666
H(5) H(24) 2.862 4_454
H(6) F(2) 2.707 2_656
H(6) O(6) 2.982 3_766
H(6) H(4) 3.365 3_666
H(6) H(7) 2.685 3_766
H(6) H(10) 3.350 3_766
H(6) H(26) 3.403 3_766
H(6) H(27) 3.135 3_766
H(7) O(1) 2.733 3_766
H(7) C(2) 3.448 3_766
H(7) C(3) 2.960 3_766
H(7) C(4) 3.159 3_766
H(7) H(2) 3.437 3_766
H(7) H(3) 3.290 3_766
H(7) H(6) 2.685 3_766
H(7) H(7) 2.498 3_766
H(8) S(1) 2.939 3_766
H(8) N(2) 3.126 3_766
H(8) C(18) 2.728 3_766
H(8) H(2) 3.449 3_766
H(8) H(24) 3.442 4_454
H(8) H(27) 3.355 3_766
H(9) N(2) 3.286 3_766
H(9) H(17) 3.524 4_554
H(9) H(19) 3.129 4_554
H(10) F(2) 3.326 4_554
H(10) C(15) 3.556 4_554
H(10) C(16) 3.188 4_554
H(10) C(17) 3.522 4_554
H(10) H(3) 3.330 3_766
H(10) H(6) 3.350 3_766
H(10) H(19) 3.373 4_554
H(11) S(1) 3.266 4_454
H(11) C(13) 3.517 4_554
H(11) C(14) 3.346 4_554
H(11) C(15) 3.542 4_554
H(11) H(19) 2.823 4_554
H(12) S(1) 3.492 4_454
H(12) C(11) 3.460 4_454
H(12) C(12) 3.337 4_454
H(12) C(17) 3.517 4_454
H(12) H(21) 3.374 4_454
H(12) H(22) 3.063 4_454
H(13) F(1) 2.819 2_646
H(13) H(14) 3.203 3_756
H(14) F(1) 3.389 2_646
H(14) F(1) 3.118 4_554
H(14) C(7) 3.265 3_756
H(14) H(13) 3.203 3_756
H(14) H(14) 2.414 3_756
H(15) S(1) 3.259 2_746
H(15) N(2) 3.327 2_746
H(15) C(18) 2.991 2_746
H(16) F(1) 2.620 2_646
H(16) C(13) 3.363 2_646
H(16) C(14) 3.391 2_646
H(16) C(14) 3.521 4_454
H(16) H(1) 3.515 2_646
H(16) H(23) 2.749 2_646
H(17) O(5) 2.800 4_454
H(17) N(2) 3.240 2_646
H(17) C(15) 3.394 4_454
H(17) H(1) 3.538 2_646
H(17) H(2) 3.447 2_646
H(17) H(9) 3.524 4_455
H(17) H(23) 3.574 2_646
H(17) H(25) 2.254 4_454
H(18) H(3) 3.458 2_646
H(19) C(5) 3.520 4_455
H(19) C(6) 3.535 4_455
H(19) H(9) 3.129 4_455
H(19) H(10) 3.373 4_455
H(19) H(11) 2.823 4_455
H(19) H(25) 3.040 4_454
H(20) S(1) 3.438 1_455
H(20) F(2) 2.921 4_454
H(20) O(5) 3.034 4_454
H(20) C(15) 3.597 4_454
H(20) C(16) 3.577 4_454
H(20) H(25) 2.091 4_454
H(20) H(26) 3.408 1_455
H(21) H(12) 3.374 4_555
H(22) S(1) 3.130 .
H(22) N(2) 3.275 .
H(22) C(18) 2.918 .
H(22) H(12) 3.063 4_555
H(23) F(1) 2.900 3_767
H(23) N(2) 3.290 .
H(23) C(8) 3.562 2_656
H(23) H(16) 2.749 2_656
H(23) H(17) 3.574 2_656
H(24) O(2) 3.253 4_555
H(24) H(3) 3.082 2_646
H(24) H(5) 2.862 4_555
H(24) H(8) 3.442 4_555
H(25) O(4) 3.151 4_555
H(25) O(6) 2.993 4_455
H(25) N(2) 3.036 3_767
H(25) C(9) 2.728 4_555
H(25) C(10) 2.725 4_555
H(25) H(4) 3.576 4_555
H(25) H(17) 2.254 4_555
H(25) H(19) 3.040 4_555
H(25) H(20) 2.091 4_555
H(25) H(26) 1.965 4_455
H(25) H(27) 2.899 4_455
H(26) S(1) 3.571 .
H(26) F(2) 2.713 4_554
H(26) O(5) 1.851 4_554
H(26) C(15) 2.731 4_554
H(26) C(16) 3.097 4_554
H(26) H(6) 3.403 3_766
H(26) H(20) 3.408 1_655
H(26) H(25) 1.965 4_554
H(27) S(1) 2.512 .
H(27) F(2) 3.384 4_554
H(27) O(5) 3.074 4_554
H(27) C(18) 3.344 .
H(27) H(6) 3.135 3_766
H(27) H(8) 3.355 3_766
H(27) H(25) 2.899 4_554

loop_
_geom_torsion_atom_site_label_1
_geom_torsion_atom_site_label_2
_geom_torsion_atom_site_label_3
_geom_torsion_atom_site_label_4
_geom_torsion
C(2) O(1) C(3) C(4) -176.9(3)
C(3) O(1) C(2) C(1) -176.1(2)
C(2) O(1) Li(1) O(2) 147.2(2)
C(2) O(1) Li(1) O(4) 43.0(3)
C(2) O(1) Li(1) O(6) -109.6(2)
Li(1) O(1) C(2) C(1) 41.6(3)
C(3) O(1) Li(1) O(2) 5.8(2)
C(3) O(1) Li(1) O(4) -98.3(3)
C(3) O(1) Li(1) O(6) 109.1(2)
Li(1) O(1) C(3) C(4) -33.6(4)
C(4) O(2) C(5) C(6) 179.3(4)
C(5) O(2) C(4) C(3) -175.2(3)
C(4) O(2) Li(1) O(1) 25.3(3)
C(4) O(2) Li(1) O(4) 146.3(3)
C(4) O(2) Li(1) O(6) -76.2(3)
Li(1) O(2) C(4) C(3) -50.6(3)
C(5) O(2) Li(1) O(1) 151.0(4)
C(5) O(2) Li(1) O(4) -88.0(4)
C(5) O(2) Li(1) O(6) 49.5(5)
Li(1) O(2) C(5) C(6) 56.6(6)
C(6) O(3) C(7) C(8) -133.7(9)
C(7) O(3) C(6) C(5) 150.0(7)
C(8) O(4) C(9) C(10) 177.3(4)
C(9) O(4) C(8) C(7) -167.8(6)
C(8) O(4) Li(1) O(1) 150.8(3)
C(8) O(4) Li(1) O(2) 66.9(4)
C(8) O(4) Li(1) O(6) -61.6(4)
Li(1) O(4) C(8) C(7) -18.3(8)
C(9) O(4) Li(1) O(1) -60.8(3)
C(9) O(4) Li(1) O(2) -144.8(2)
C(9) O(4) Li(1) O(6) 86.7(4)
Li(1) O(4) C(9) C(10) 27.6(4)
C(1) N(1) C(10) C(9) 163.0(2)
C(10) N(1) C(1) C(2) -73.9(3)
C(1) N(1) C(11) C(12) 77.8(3)
C(11) N(1) C(1) C(2) 156.2(2)
C(10) N(1) C(11) C(12) -52.0(3)
C(11) N(1) C(10) C(9) -67.2(3)
N(1) C(1) C(2) O(1) -51.1(3)
O(1) C(3) C(4) O(2) 55.9(3)
O(2) C(5) C(6) O(3) -54.3(7)
O(3) C(7) C(8) O(4) 16.8(12)
O(4) C(9) C(10) N(1) -54.6(3)
N(1) C(11) C(12) C(13) -70.2(3)
N(1) C(11) C(12) C(17) 111.1(3)
C(11) C(12) C(13) C(14) -179.2(3)
C(11) C(12) C(17) C(16) 178.9(2)
C(13) C(12) C(17) C(16) 0.1(3)
C(17) C(12) C(13) C(14) -0.4(4)
C(12) C(13) C(14) F(1) -178.3(3)
C(12) C(13) C(14) C(15) 0.5(5)
F(1) C(14) C(15) O(5) -1.2(4)
F(1) C(14) C(15) C(16) 178.6(2)
C(13) C(14) C(15) O(5) -180.0(2)
C(13) C(14) C(15) C(16) -0.2(3)
O(5) C(15) C(16) F(2) -0.7(4)
O(5) C(15) C(16) C(17) 179.7(2)
C(14) C(15) C(16) F(2) 179.6(2)
C(14) C(15) C(16) C(17) -0.1(3)
F(2) C(16) C(17) C(12) -179.5(2)
C(15) C(16) C(17) C(12) 0.1(3)
